data_4342247
loop_
_publ_author_name
'Kosaka, Wataru'
'Morita, Takaumi'
'Yokoyama, Taiga'
'Zhang, Jun'
'Miyasaka, Hitoshi'

_publ_section_title
;
 Fully Electron-Transferred Donor/Acceptor Layered Frameworks with
 TCNQ(2-).
;
_journal_issue 4
_journal_name_full 'Inorganic chemistry'
_journal_page_first 1518
_journal_page_last 1527
_journal_paper_doi 10.1021/ic502513p
_journal_volume 54
_journal_year 2015
_chemical_formula_moiety 'C84 H66 N8 O16 Ru4 S2'
_chemical_formula_sum 'C84 H66 N8 O16 Ru4 S2'
_chemical_formula_weight 1911.89
_space_group_crystal_system triclinic
_space_group_IT_number 2
_space_group_name_Hall '-P 1'
_space_group_name_H-M_alt 'P -1'
_symmetry_space_group_name_Hall '-P 1'
_symmetry_space_group_name_H-M 'P -1'
_atom_sites_solution_hydrogens geom
_atom_sites_solution_primary direct
_atom_sites_solution_secondary difmap
_cell_angle_alpha 82.817(5)
_cell_angle_beta 82.930(6)
_cell_angle_gamma 76.098(6)
_cell_formula_units_Z 1
_cell_length_a 10.7395(17)
_cell_length_b 11.920(2)
_cell_length_c 15.796(3)
_cell_measurement_reflns_used 5988
_cell_measurement_temperature 103
_cell_measurement_theta_max 27.48
_cell_measurement_theta_min 3.01
_cell_volume 1938.4(6)
_computing_cell_refinement CrystalClear
_computing_data_collection 'CrystalClear (Rigaku Inc., 2008)'
_computing_data_reduction CrystalClear
_computing_molecular_graphics 'CrystalStructure 4.1'
_computing_publication_material 'CrystalStructure 4.1 (Rigaku, 2014)'
_computing_structure_refinement 'SHELXL97 (Sheldrick, 2008)'
_computing_structure_solution 'SHELXS97 (Sheldrick, 2008)'
_diffrn_ambient_temperature 103
_diffrn_detector_area_resol_mean 7.314
_diffrn_measured_fraction_theta_full 0.974
_diffrn_measured_fraction_theta_max 0.974
_diffrn_measurement_device_type 'Rigaku Saturn70'
_diffrn_measurement_method \w
_diffrn_radiation_type 'Mo K\a'
_diffrn_radiation_wavelength 0.71075
_diffrn_reflns_av_R_equivalents 0.0205
_diffrn_reflns_Laue_measured_fraction_full 0.000
_diffrn_reflns_Laue_measured_fraction_max 0.000
_diffrn_reflns_limit_h_max 11
_diffrn_reflns_limit_h_min -12
_diffrn_reflns_limit_k_max 10
_diffrn_reflns_limit_k_min -14
_diffrn_reflns_limit_l_max 18
_diffrn_reflns_limit_l_min -18
_diffrn_reflns_number 13075
_diffrn_reflns_point_group_measured_fraction_full 0.000
_diffrn_reflns_point_group_measured_fraction_max 0.000
_diffrn_reflns_theta_full 25.000
_diffrn_reflns_theta_max 25.000
_diffrn_reflns_theta_min 4.018
_diffrn_standards_number 0
_exptl_absorpt_coefficient_mu 0.893
_exptl_absorpt_correction_T_max 0.978
_exptl_absorpt_correction_T_min 0.920
_exptl_absorpt_correction_type multi-scan
_exptl_absorpt_process_details 'REQAB (Rigaku, 1998)'
_exptl_crystal_colour green
_exptl_crystal_density_diffrn 1.638
_exptl_crystal_density_method 'not measured'
_exptl_crystal_description platelet
_exptl_crystal_F_000 962.00
_exptl_crystal_size_max 0.059
_exptl_crystal_size_mid 0.038
_exptl_crystal_size_min 0.025
_refine_diff_density_max 1.26
_refine_diff_density_min -0.49
_refine_ls_extinction_method none
_refine_ls_goodness_of_fit_ref 1.047
_refine_ls_hydrogen_treatment constr
_refine_ls_number_parameters 514
_refine_ls_number_reflns 6641
_refine_ls_number_restraints 0
_refine_ls_R_factor_all 0.0447
_refine_ls_R_factor_gt 0.0343
_refine_ls_shift/su_max 0.001
_refine_ls_structure_factor_coef Fsqd
_refine_ls_weighting_details 'w = 1/[\s^2^(Fo^2^)+(0.0454P)^2^+3.8876P] where P=(Fo^2^+2Fc^2^)/3'
_refine_ls_weighting_scheme calc
_refine_ls_wR_factor_gt 0.0857
_refine_ls_wR_factor_ref 0.0911
_reflns_number_gt 5470
_reflns_number_total 6641
_reflns_threshold_expression F^2^>2.0\s(F^2^)
_cod_data_source_file ic502513p_si_005.cif
_cod_data_source_block '_091224b'
_cod_depositor_comments 'Adding full bibliography for 4342238--4342248.cif.'
_cod_original_cell_volume 1938.3(6)
_cod_database_code 4342247

loop_
_symmetry_equiv_pos_site_id
_space_group_symop_operation_xyz
1 +X,+Y,+Z
2 -X,-Y,-Z

loop_
_atom_site_label
_atom_site_type_symbol
_atom_site_fract_x
_atom_site_fract_y
_atom_site_fract_z
_atom_site_U_iso_or_equiv
_atom_site_adp_type
_atom_site_occupancy
_atom_site_site_symmetry_multiplicity
_atom_site_calc_flag
_atom_site_refinement_flags
Ru(1) Ru 0.03314(3) 0.97404(3) 0.066883(18) 0.01282(9) Uani 1 2 d .
Ru(2) Ru 0.45516(3) 0.57649(3) 0.453810(19) 0.01346(9) Uani 1 2 d .
S(1) S -0.25521(10) 1.11517(10) 0.37882(6) 0.0238(2) Uani 1 2 d .
O(1) O 0.1376(2) 0.8197(2) 0.02864(17) 0.0182(6) Uani 1 2 d .
O(2) O 0.0702(2) 0.8708(2) -0.10166(16) 0.0178(6) Uani 1 2 d .
O(3) O 0.1901(2) 1.0394(2) 0.02923(16) 0.0173(6) Uani 1 2 d .
O(4) O 0.1260(2) 1.0900(2) -0.10237(16) 0.0172(6) Uani 1 2 d .
O(5) O 0.6307(2) 0.5790(2) 0.39293(17) 0.0181(6) Uani 1 2 d .
O(6) O 0.7202(2) 0.4300(2) 0.48365(17) 0.0175(6) Uani 1 2 d .
O(7) O 0.4868(3) 0.6848(2) 0.53344(18) 0.0196(6) Uani 1 2 d .
O(8) O 0.5734(2) 0.5350(2) 0.62445(17) 0.0185(6) Uani 1 2 d .
N(1) N 0.0943(3) 0.9240(3) 0.1983(2) 0.0201(7) Uani 1 2 d .
N(2) N 0.3552(3) 0.7260(3) 0.3693(2) 0.0170(7) Uani 1 2 d .
N(3) N -0.1169(3) 1.0338(3) 0.3512(2) 0.0213(7) Uani 1 2 d .
N(4) N -0.2436(3) 1.1274(3) 0.4772(2) 0.0200(7) Uani 1 2 d .
C(1) C 0.1151(4) 0.9087(3) 0.2686(3) 0.0164(8) Uani 1 2 d .
C(2) C 0.1502(4) 0.8850(3) 0.3535(2) 0.0170(8) Uani 1 2 d .
C(3) C 0.2628(4) 0.7979(3) 0.3633(2) 0.0158(8) Uani 1 2 d .
C(4) C 0.0765(4) 0.9425(3) 0.4245(2) 0.0156(8) Uani 1 2 d .
C(5) C -0.0502(4) 1.0125(3) 0.4214(2) 0.0162(8) Uani 1 2 d .
C(6) C -0.1243(4) 1.0668(3) 0.4950(2) 0.0153(8) Uani 1 2 d .
C(7) C 0.1375(4) 0.7992(3) -0.0483(3) 0.0192(8) Uani 1 2 d .
C(8) C 0.2205(4) 0.6898(4) -0.0802(3) 0.0254(9) Uani 1 2 d .
C(9) C 0.2847(4) 0.5980(4) -0.0259(3) 0.0335(11) Uani 1 2 d .
C(10) C 0.2737(5) 0.5903(4) 0.0716(3) 0.0413(12) Uani 1 2 d .
C(11) C 0.3589(5) 0.4998(4) -0.0643(4) 0.0439(13) Uani 1 2 d .
C(12) C 0.3673(5) 0.4932(5) -0.1511(4) 0.0459(14) Uani 1 2 d .
C(13) C 0.3064(5) 0.5858(5) -0.2037(4) 0.0527(15) Uani 1 2 d .
C(14) C 0.2322(5) 0.6844(5) -0.1675(3) 0.0412(12) Uani 1 2 d .
C(15) C 0.2081(4) 1.0790(3) -0.0489(2) 0.0162(8) Uani 1 2 d .
C(16) C 0.3326(4) 1.1123(3) -0.0783(3) 0.0181(8) Uani 1 2 d .
C(17) C 0.3993(4) 1.1397(4) -0.0157(3) 0.0264(9) Uani 1 2 d .
C(18) C 0.5158(4) 1.1701(4) -0.0380(3) 0.0313(11) Uani 1 2 d .
C(19) C 0.5676(4) 1.1719(4) -0.1221(3) 0.0345(11) Uani 1 2 d .
C(20) C 0.5042(4) 1.1432(4) -0.1837(3) 0.0359(11) Uani 1 2 d .
C(21) C 0.3852(4) 1.1119(4) -0.1640(3) 0.0249(9) Uani 1 2 d .
C(22) C 0.3252(5) 1.0738(5) -0.2344(3) 0.0367(11) Uani 1 2 d .
C(23) C 0.7295(4) 0.5094(3) 0.4228(3) 0.0176(8) Uani 1 2 d .
C(24) C 0.8594(4) 0.5250(4) 0.3850(3) 0.0218(9) Uani 1 2 d .
C(25) C 0.8634(4) 0.6288(4) 0.3324(3) 0.0296(10) Uani 1 2 d .
C(26) C 0.9788(5) 0.6546(4) 0.2987(3) 0.0374(12) Uani 1 2 d .
C(27) C 1.0920(4) 0.5765(5) 0.3166(3) 0.0389(12) Uani 1 2 d .
C(28) C 1.0893(4) 0.4733(4) 0.3664(3) 0.0338(11) Uani 1 2 d .
C(29) C 0.9748(4) 0.4440(4) 0.4013(3) 0.0268(9) Uani 1 2 d .
C(30) C 0.9805(4) 0.3267(4) 0.4521(3) 0.0370(12) Uani 1 2 d .
C(31) C 0.5454(3) 0.6436(3) 0.5994(3) 0.0181(8) Uani 1 2 d .
C(32) C 0.5832(4) 0.7245(4) 0.6499(3) 0.0227(9) Uani 1 2 d .
C(33) C 0.6221(4) 0.8239(4) 0.6101(3) 0.0287(10) Uani 1 2 d .
C(34) C 0.6305(5) 0.8555(4) 0.5151(3) 0.0420(13) Uani 1 2 d .
C(35) C 0.6606(5) 0.8930(4) 0.6632(4) 0.0408(12) Uani 1 2 d .
C(36) C 0.6593(6) 0.8655(5) 0.7504(4) 0.0510(15) Uani 1 2 d .
C(37) C 0.6199(6) 0.7679(5) 0.7885(4) 0.0491(14) Uani 1 2 d .
C(38) C 0.5837(5) 0.6965(4) 0.7385(3) 0.0344(11) Uani 1 2 d .
C(39) C 0.9452(7) 0.6298(8) -0.1657(6) 0.089(3) Uani 1 2 d .
C(40) C 0.9722(6) 0.5614(7) -0.0792(5) 0.0645(18) Uani 1 2 d .
C(41) C 0.9223(5) 0.6118(5) -0.0059(4) 0.0403(12) Uani 1 2 d .
C(42) C 0.9506(5) 0.5536(6) 0.0705(5) 0.062(2) Uani 1 2 d .
H(1) H 0.18791 0.63288 0.0928 0.0496 Uiso 1 2 calc R
H(2) H 0.33937 0.62438 0.08974 0.0496 Uiso 1 2 calc R
H(3) H 0.28679 0.50869 0.09508 0.0496 Uiso 1 2 calc R
H(4) H 0.40431 0.43628 -0.02914 0.0527 Uiso 1 2 calc R
H(5) H 0.41526 0.42459 -0.17487 0.0550 Uiso 1 2 calc R
H(6) H 0.31478 0.58268 -0.26395 0.0633 Uiso 1 2 calc R
H(7) H 0.18943 0.74838 -0.20348 0.0495 Uiso 1 2 calc R
H(8) H 0.36391 1.13725 0.04252 0.0317 Uiso 1 2 calc R
H(9) H 0.5601 1.1897 0.00444 0.0376 Uiso 1 2 calc R
H(10) H 0.64777 1.19307 -0.13765 0.0414 Uiso 1 2 calc R
H(11) H 0.54193 1.14461 -0.24136 0.0430 Uiso 1 2 calc R
H(12) H 0.26488 1.14062 -0.26056 0.0440 Uiso 1 2 calc R
H(13) H 0.27882 1.0139 -0.20999 0.0440 Uiso 1 2 calc R
H(14) H 0.39305 1.04214 -0.27819 0.0440 Uiso 1 2 calc R
H(15) H 0.785 0.68196 0.31997 0.0355 Uiso 1 2 calc R
H(16) H 0.98038 0.72519 0.26361 0.0449 Uiso 1 2 calc R
H(17) H 1.17235 0.59381 0.29458 0.0467 Uiso 1 2 calc R
H(18) H 1.1686 0.42043 0.37715 0.0406 Uiso 1 2 calc R
H(19) H 1.05851 0.27139 0.43178 0.0444 Uiso 1 2 calc R
H(20) H 0.9044 0.29868 0.44433 0.0444 Uiso 1 2 calc R
H(21) H 0.98228 0.33409 0.51299 0.0444 Uiso 1 2 calc R
H(22) H 0.71659 0.81998 0.48956 0.0503 Uiso 1 2 calc R
H(23) H 0.6146 0.94013 0.50303 0.0503 Uiso 1 2 calc R
H(24) H 0.5657 0.82708 0.49066 0.0503 Uiso 1 2 calc R
H(25) H 0.68829 0.96069 0.63806 0.0490 Uiso 1 2 calc R
H(26) H 0.6857 0.9142 0.78454 0.0612 Uiso 1 2 calc R
H(27) H 0.6177 0.74986 0.84887 0.0589 Uiso 1 2 calc R
H(28) H 0.55898 0.62779 0.76451 0.0412 Uiso 1 2 calc R
H(29) H 1.0132 0.67171 -0.18528 0.1074 Uiso 1 2 calc R
H(30) H 0.86174 0.68541 -0.15993 0.1074 Uiso 1 2 calc R
H(31) H 0.94321 0.57619 -0.20753 0.1074 Uiso 1 2 calc R
H(32) H 0.86784 0.6876 -0.00874 0.0483 Uiso 1 2 calc R
H(33) H 0.91743 0.59112 0.12088 0.0745 Uiso 1 2 calc R

loop_
_atom_site_aniso_label
_atom_site_aniso_U_11
_atom_site_aniso_U_22
_atom_site_aniso_U_33
_atom_site_aniso_U_12
_atom_site_aniso_U_13
_atom_site_aniso_U_23
Ru(1) 0.01179(16) 0.01747(17) 0.00884(16) -0.00282(12) -0.00133(11) -0.00066(11)
Ru(2) 0.01065(16) 0.01329(17) 0.01597(17) -0.00179(12) -0.00208(12) -0.00068(12)
S(1) 0.0182(5) 0.0340(6) 0.0157(5) 0.0035(4) -0.0060(4) -0.0035(4)
O(1) 0.0167(14) 0.0186(14) 0.0186(15) -0.0029(11) -0.0020(11) -0.0014(11)
O(2) 0.0173(14) 0.0203(14) 0.0152(14) -0.0010(11) -0.0007(11) -0.0064(11)
O(3) 0.0156(13) 0.0235(15) 0.0136(14) -0.0048(11) -0.0041(10) -0.0015(11)
O(4) 0.0147(13) 0.0241(15) 0.0125(13) -0.0050(11) -0.0027(11) 0.0012(11)
O(5) 0.0125(13) 0.0191(14) 0.0207(14) -0.0024(11) -0.0004(11) 0.0021(11)
O(6) 0.0101(13) 0.0191(14) 0.0221(15) -0.0017(11) -0.0021(11) -0.0001(11)
O(7) 0.0180(14) 0.0154(14) 0.0257(16) -0.0023(11) -0.0063(12) -0.0017(11)
O(8) 0.0168(14) 0.0175(15) 0.0206(14) -0.0014(11) -0.0044(11) -0.0027(11)
N(1) 0.0163(17) 0.028(2) 0.0140(19) -0.0013(14) -0.0007(13) -0.0035(14)
N(2) 0.0178(18) 0.0189(18) 0.0127(16) -0.0016(15) -0.0018(13) 0.0001(13)
N(3) 0.0191(17) 0.0263(19) 0.0159(17) 0.0016(14) -0.0056(14) -0.0022(14)
N(4) 0.0202(17) 0.0227(18) 0.0150(17) -0.0002(14) -0.0035(13) -0.0015(14)
C(1) 0.0126(18) 0.018(2) 0.018(2) -0.0015(15) -0.0019(15) -0.0015(15)
C(2) 0.018(2) 0.018(2) 0.0139(19) -0.0016(16) -0.0040(15) -0.0006(15)
C(3) 0.024(2) 0.019(2) 0.0060(18) -0.0083(19) -0.0010(15) -0.0006(14)
C(4) 0.0149(19) 0.0142(19) 0.017(2) -0.0028(15) -0.0014(15) 0.0014(15)
C(5) 0.0144(19) 0.019(2) 0.0134(19) -0.0007(16) -0.0027(15) -0.0002(15)
C(6) 0.0148(19) 0.017(2) 0.0137(19) -0.0040(16) -0.0021(15) -0.0001(15)
C(7) 0.0149(19) 0.021(2) 0.023(2) -0.0064(16) 0.0003(16) -0.0029(17)
C(8) 0.024(2) 0.021(2) 0.031(2) -0.0073(18) 0.0031(18) -0.0026(18)
C(9) 0.021(2) 0.031(3) 0.049(3) -0.002(2) -0.002(2) -0.013(2)
C(10) 0.043(3) 0.029(3) 0.053(3) -0.007(2) -0.019(3) 0.003(2)
C(11) 0.025(3) 0.030(3) 0.073(4) 0.002(2) -0.004(2) -0.011(3)
C(12) 0.034(3) 0.029(3) 0.073(4) 0.001(2) 0.005(3) -0.025(3)
C(13) 0.048(3) 0.056(4) 0.054(4) -0.007(3) 0.014(3) -0.031(3)
C(14) 0.041(3) 0.042(3) 0.038(3) -0.004(2) 0.006(2) -0.015(2)
C(15) 0.0137(19) 0.0148(19) 0.019(2) -0.0023(15) -0.0000(15) -0.0007(15)
C(16) 0.0141(19) 0.015(2) 0.024(2) -0.0032(16) -0.0009(16) -0.0003(16)
C(17) 0.021(2) 0.025(2) 0.033(3) -0.0038(18) -0.0013(18) -0.0072(19)
C(18) 0.017(2) 0.023(2) 0.056(3) -0.0059(18) -0.005(2) -0.012(2)
C(19) 0.019(2) 0.029(3) 0.057(3) -0.0103(19) 0.007(2) -0.008(2)
C(20) 0.030(3) 0.039(3) 0.036(3) -0.011(2) 0.012(2) -0.001(2)
C(21) 0.020(2) 0.025(2) 0.028(2) -0.0048(18) -0.0004(17) 0.0014(18)
C(22) 0.035(3) 0.054(3) 0.022(2) -0.016(2) 0.007(2) -0.004(2)
C(23) 0.016(2) 0.019(2) 0.019(2) -0.0040(16) -0.0025(16) -0.0029(16)
C(24) 0.017(2) 0.023(2) 0.027(2) -0.0088(17) 0.0020(17) -0.0052(17)
C(25) 0.021(2) 0.026(2) 0.039(3) -0.0063(18) 0.0010(19) 0.004(2)
C(26) 0.033(3) 0.032(3) 0.046(3) -0.012(2) 0.003(2) 0.001(2)
C(27) 0.022(2) 0.046(3) 0.050(3) -0.017(2) 0.008(2) -0.005(2)
C(28) 0.014(2) 0.037(3) 0.049(3) -0.0038(19) 0.000(2) -0.006(2)
C(29) 0.020(2) 0.028(2) 0.032(2) -0.0051(18) -0.0026(18) -0.0030(19)
C(30) 0.013(2) 0.035(3) 0.054(3) 0.0045(19) 0.002(2) 0.005(2)
C(31) 0.0084(18) 0.020(2) 0.024(2) 0.0008(16) 0.0020(15) -0.0055(17)
C(32) 0.019(2) 0.019(2) 0.030(2) 0.0004(17) -0.0065(17) -0.0095(17)
C(33) 0.024(2) 0.025(2) 0.039(3) -0.0064(19) -0.0031(19) -0.0081(19)
C(34) 0.054(3) 0.036(3) 0.045(3) -0.030(3) -0.006(2) 0.000(2)
C(35) 0.042(3) 0.029(3) 0.057(4) -0.014(2) -0.002(2) -0.018(2)
C(36) 0.064(4) 0.041(3) 0.059(4) -0.016(3) -0.017(3) -0.027(3)
C(37) 0.067(4) 0.053(4) 0.036(3) -0.019(3) -0.012(3) -0.021(3)
C(38) 0.039(3) 0.032(3) 0.034(3) -0.007(2) -0.006(2) -0.010(2)
C(39) 0.066(5) 0.109(7) 0.104(7) -0.034(5) -0.033(5) 0.002(5)
C(40) 0.048(4) 0.085(5) 0.075(5) -0.033(4) -0.017(3) -0.016(4)
C(41) 0.025(3) 0.040(3) 0.057(4) -0.010(2) -0.004(2) -0.007(3)
C(42) 0.032(3) 0.079(5) 0.087(5) -0.018(3) 0.007(3) -0.054(4)

loop_
_atom_type_symbol
_atom_type_description
_atom_type_scat_dispersion_real
_atom_type_scat_dispersion_imag
_atom_type_scat_source
C C 0.0033 0.0016
;
International Tables for Crystallography
(Vol. C, Tables 4.2.6.8 and 6.1.1.4)
;
H H 0.0000 0.0000
;
International Tables for Crystallography
(Vol. C, Table 6.1.1.4)
;
N N 0.0061 0.0033
;
International Tables for Crystallography
(Vol. C, Tables 4.2.6.8 and 6.1.1.4)
;
O O 0.0106 0.0060
;
International Tables for Crystallography
(Vol. C, Tables 4.2.6.8 and 6.1.1.4)
;
Ru Ru -1.2594 0.8363
;
International Tables for Crystallography
(Vol. C, Tables 4.2.6.8 and 6.1.1.4)
;
S S 0.1246 0.1234
;
International Tables for Crystallography
(Vol. C, Tables 4.2.6.8 and 6.1.1.4)
;

loop_
_geom_angle_atom_site_label_1
_geom_angle_atom_site_label_2
_geom_angle_atom_site_label_3
_geom_angle
_geom_angle_publ_flag
_geom_angle_site_symmetry_1
_geom_angle_site_symmetry_3
Ru(1) Ru(1) O(1) 89.73(8) yes 2_575 .
Ru(1) Ru(1) O(2) 88.92(7) yes 2_575 2_575
Ru(1) Ru(1) O(3) 89.78(7) yes 2_575 .
Ru(1) Ru(1) O(4) 89.05(7) yes 2_575 2_575
Ru(1) Ru(1) N(1) 179.02(8) yes 2_575 .
O(1) Ru(1) O(2) 178.50(10) yes . 2_575
O(1) Ru(1) O(3) 87.87(11) yes . .
O(1) Ru(1) O(4) 92.35(11) yes . 2_575
O(1) Ru(1) N(1) 90.83(11) yes . .
O(2) Ru(1) O(3) 91.46(11) yes 2_575 .
O(2) Ru(1) O(4) 88.29(11) yes 2_575 2_575
O(2) Ru(1) N(1) 90.53(11) yes 2_575 .
O(3) Ru(1) O(4) 178.81(10) yes . 2_575
O(3) Ru(1) N(1) 91.05(12) yes . .
O(4) Ru(1) N(1) 90.12(12) yes 2_575 .
Ru(2) Ru(2) O(5) 90.14(7) yes 2_666 .
Ru(2) Ru(2) O(6) 88.57(7) yes 2_666 2_666
Ru(2) Ru(2) O(7) 88.54(7) yes 2_666 .
Ru(2) Ru(2) O(8) 90.14(7) yes 2_666 2_666
Ru(2) Ru(2) N(2) 176.13(8) yes 2_666 .
O(5) Ru(2) O(6) 178.63(10) yes . 2_666
O(5) Ru(2) O(7) 87.79(11) yes . .
O(5) Ru(2) O(8) 91.80(11) yes . 2_666
O(5) Ru(2) N(2) 93.70(11) yes . .
O(6) Ru(2) O(7) 92.65(11) yes 2_666 .
O(6) Ru(2) O(8) 87.74(11) yes 2_666 2_666
O(6) Ru(2) N(2) 87.59(11) yes 2_666 .
O(7) Ru(2) O(8) 178.61(10) yes . 2_666
O(7) Ru(2) N(2) 91.13(12) yes . .
O(8) Ru(2) N(2) 90.22(12) yes 2_666 .
N(3) S(1) N(4) 101.87(17) yes . .
Ru(1) O(1) C(7) 118.9(2) yes . .
Ru(1) O(2) C(7) 120.2(3) yes 2_575 .
Ru(1) O(3) C(15) 118.6(3) yes . .
Ru(1) O(4) C(15) 119.1(2) yes 2_575 .
Ru(2) O(5) C(23) 118.8(2) yes . .
Ru(2) O(6) C(23) 119.7(2) yes 2_666 .
Ru(2) O(7) C(31) 119.9(3) yes . .
Ru(2) O(8) C(31) 118.0(3) yes 2_666 .
Ru(1) N(1) C(1) 172.3(3) yes . .
Ru(2) N(2) C(3) 144.5(3) yes . .
S(1) N(3) C(5) 106.3(3) yes . .
S(1) N(4) C(6) 106.9(3) yes . .
N(1) C(1) C(2) 175.7(4) yes . .
C(1) C(2) C(3) 114.0(3) yes . .
C(1) C(2) C(4) 123.5(3) yes . .
C(3) C(2) C(4) 122.4(3) yes . .
N(2) C(3) C(2) 178.3(4) yes . .
C(2) C(4) C(5) 124.1(4) yes . .
C(2) C(4) C(6) 122.4(3) yes . 2_576
C(5) C(4) C(6) 113.4(3) yes . 2_576
N(3) C(5) C(4) 124.3(3) yes . .
N(3) C(5) C(6) 112.7(3) yes . .
C(4) C(5) C(6) 123.0(4) yes . .
N(4) C(6) C(4) 124.2(3) yes . 2_576
N(4) C(6) C(5) 112.3(3) yes . .
C(4) C(6) C(5) 123.5(3) yes 2_576 .
O(1) C(7) O(2) 122.1(3) yes . .
O(1) C(7) C(8) 120.2(3) yes . .
O(2) C(7) C(8) 117.6(4) yes . .
C(7) C(8) C(9) 123.0(4) yes . .
C(7) C(8) C(14) 116.1(4) yes . .
C(9) C(8) C(14) 120.9(4) yes . .
C(8) C(9) C(10) 126.0(4) yes . .
C(8) C(9) C(11) 117.1(5) yes . .
C(10) C(9) C(11) 116.7(4) yes . .
C(9) C(11) C(12) 121.8(5) yes . .
C(11) C(12) C(13) 120.2(5) yes . .
C(12) C(13) C(14) 119.3(6) yes . .
C(8) C(14) C(13) 120.6(5) yes . .
O(3) C(15) O(4) 123.1(4) yes . .
O(3) C(15) C(16) 117.9(4) yes . .
O(4) C(15) C(16) 119.0(3) yes . .
C(15) C(16) C(17) 117.1(4) yes . .
C(15) C(16) C(21) 122.3(4) yes . .
C(17) C(16) C(21) 120.5(4) yes . .
C(16) C(17) C(18) 120.4(4) yes . .
C(17) C(18) C(19) 119.7(5) yes . .
C(18) C(19) C(20) 120.4(4) yes . .
C(19) C(20) C(21) 121.9(4) yes . .
C(16) C(21) C(20) 117.1(4) yes . .
C(16) C(21) C(22) 124.0(4) yes . .
C(20) C(21) C(22) 118.8(4) yes . .
O(5) C(23) O(6) 122.4(3) yes . .
O(5) C(23) C(24) 117.7(3) yes . .
O(6) C(23) C(24) 119.8(3) yes . .
C(23) C(24) C(25) 116.7(3) yes . .
C(23) C(24) C(29) 123.5(4) yes . .
C(25) C(24) C(29) 119.8(4) yes . .
C(24) C(25) C(26) 121.2(4) yes . .
C(25) C(26) C(27) 118.9(5) yes . .
C(26) C(27) C(28) 120.4(5) yes . .
C(27) C(28) C(29) 122.3(4) yes . .
C(24) C(29) C(28) 117.3(4) yes . .
C(24) C(29) C(30) 123.8(4) yes . .
C(28) C(29) C(30) 118.9(4) yes . .
O(7) C(31) O(8) 122.9(4) yes . .
O(7) C(31) C(32) 118.8(3) yes . .
O(8) C(31) C(32) 118.3(4) yes . .
C(31) C(32) C(33) 121.2(4) yes . .
C(31) C(32) C(38) 118.0(4) yes . .
C(33) C(32) C(38) 120.7(5) yes . .
C(32) C(33) C(34) 123.4(5) yes . .
C(32) C(33) C(35) 117.0(4) yes . .
C(34) C(33) C(35) 119.5(4) yes . .
C(33) C(35) C(36) 121.9(5) yes . .
C(35) C(36) C(37) 120.3(6) yes . .
C(36) C(37) C(38) 119.7(5) yes . .
C(32) C(38) C(37) 120.4(5) yes . .
C(39) C(40) C(41) 119.4(6) yes . .
C(39) C(40) C(42) 123.2(7) yes . 2_765
C(41) C(40) C(42) 117.4(6) yes . 2_765
C(40) C(41) C(42) 119.6(5) yes . .
C(40) C(42) C(41) 123.0(6) yes 2_765 .
C(9) C(10) H(1) 109.468 no . .
C(9) C(10) H(2) 109.467 no . .
C(9) C(10) H(3) 109.469 no . .
H(1) C(10) H(2) 109.473 no . .
H(1) C(10) H(3) 109.478 no . .
H(2) C(10) H(3) 109.472 no . .
C(9) C(11) H(4) 119.108 no . .
C(12) C(11) H(4) 119.112 no . .
C(11) C(12) H(5) 119.916 no . .
C(13) C(12) H(5) 119.911 no . .
C(12) C(13) H(6) 120.341 no . .
C(14) C(13) H(6) 120.343 no . .
C(8) C(14) H(7) 119.700 no . .
C(13) C(14) H(7) 119.685 no . .
C(16) C(17) H(8) 119.817 no . .
C(18) C(17) H(8) 119.810 no . .
C(17) C(18) H(9) 120.159 no . .
C(19) C(18) H(9) 120.168 no . .
C(18) C(19) H(10) 119.787 no . .
C(20) C(19) H(10) 119.793 no . .
C(19) C(20) H(11) 119.055 no . .
C(21) C(20) H(11) 119.048 no . .
C(21) C(22) H(12) 109.469 no . .
C(21) C(22) H(13) 109.474 no . .
C(21) C(22) H(14) 109.473 no . .
H(12) C(22) H(13) 109.472 no . .
H(12) C(22) H(14) 109.466 no . .
H(13) C(22) H(14) 109.473 no . .
C(24) C(25) H(15) 119.386 no . .
C(26) C(25) H(15) 119.393 no . .
C(25) C(26) H(16) 120.540 no . .
C(27) C(26) H(16) 120.546 no . .
C(26) C(27) H(17) 119.796 no . .
C(28) C(27) H(17) 119.788 no . .
C(27) C(28) H(18) 118.829 no . .
C(29) C(28) H(18) 118.827 no . .
C(29) C(30) H(19) 109.473 no . .
C(29) C(30) H(20) 109.477 no . .
C(29) C(30) H(21) 109.462 no . .
H(19) C(30) H(20) 109.472 no . .
H(19) C(30) H(21) 109.470 no . .
H(20) C(30) H(21) 109.472 no . .
C(33) C(34) H(22) 109.465 no . .
C(33) C(34) H(23) 109.467 no . .
C(33) C(34) H(24) 109.470 no . .
H(22) C(34) H(23) 109.480 no . .
H(22) C(34) H(24) 109.476 no . .
H(23) C(34) H(24) 109.471 no . .
C(33) C(35) H(25) 119.058 no . .
C(36) C(35) H(25) 119.077 no . .
C(35) C(36) H(26) 119.825 no . .
C(37) C(36) H(26) 119.841 no . .
C(36) C(37) H(27) 120.172 no . .
C(38) C(37) H(27) 120.158 no . .
C(32) C(38) H(28) 119.798 no . .
C(37) C(38) H(28) 119.800 no . .
C(40) C(39) H(29) 109.469 no . .
C(40) C(39) H(30) 109.468 no . .
C(40) C(39) H(31) 109.473 no . .
H(29) C(39) H(30) 109.468 no . .
H(29) C(39) H(31) 109.472 no . .
H(30) C(39) H(31) 109.478 no . .
C(40) C(41) H(32) 120.186 no . .
C(42) C(41) H(32) 120.194 no . .
C(40) C(42) H(33) 118.514 no 2_765 .
C(41) C(42) H(33) 118.524 no . .

loop_
_geom_bond_atom_site_label_1
_geom_bond_atom_site_label_2
_geom_bond_distance
_geom_bond_publ_flag
_geom_bond_site_symmetry_2
Ru(1) Ru(1) 2.2772(6) yes 2_575
Ru(1) O(1) 2.032(3) yes .
Ru(1) O(2) 2.018(3) yes 2_575
Ru(1) O(3) 2.018(3) yes .
Ru(1) O(4) 2.025(3) yes 2_575
Ru(1) N(1) 2.222(3) yes .
Ru(2) Ru(2) 2.2844(5) yes 2_666
Ru(2) O(5) 2.013(3) yes .
Ru(2) O(6) 2.030(2) yes 2_666
Ru(2) O(7) 2.021(3) yes .
Ru(2) O(8) 2.022(3) yes 2_666
Ru(2) N(2) 2.225(3) yes .
S(1) N(3) 1.610(3) yes .
S(1) N(4) 1.601(4) yes .
O(1) C(7) 1.270(5) yes .
O(2) C(7) 1.278(4) yes .
O(3) C(15) 1.274(4) yes .
O(4) C(15) 1.269(5) yes .
O(5) C(23) 1.280(4) yes .
O(6) C(23) 1.275(4) yes .
O(7) C(31) 1.268(5) yes .
O(8) C(31) 1.280(5) yes .
N(1) C(1) 1.142(5) yes .
N(2) C(3) 1.150(5) yes .
N(3) C(5) 1.359(5) yes .
N(4) C(6) 1.355(5) yes .
C(1) C(2) 1.415(6) yes .
C(2) C(3) 1.402(5) yes .
C(2) C(4) 1.437(5) yes .
C(4) C(5) 1.417(5) yes .
C(4) C(6) 1.411(6) yes 2_576
C(5) C(6) 1.456(5) yes .
C(7) C(8) 1.497(5) yes .
C(8) C(9) 1.399(6) yes .
C(8) C(14) 1.378(7) yes .
C(9) C(10) 1.523(7) yes .
C(9) C(11) 1.408(7) yes .
C(11) C(12) 1.374(9) yes .
C(12) C(13) 1.376(8) yes .
C(13) C(14) 1.396(8) yes .
C(15) C(16) 1.489(6) yes .
C(16) C(17) 1.402(7) yes .
C(16) C(21) 1.401(6) yes .
C(17) C(18) 1.378(6) yes .
C(18) C(19) 1.375(7) yes .
C(19) C(20) 1.373(8) yes .
C(20) C(21) 1.404(7) yes .
C(21) C(22) 1.519(7) yes .
C(23) C(24) 1.493(6) yes .
C(24) C(25) 1.408(6) yes .
C(24) C(29) 1.406(5) yes .
C(25) C(26) 1.376(7) yes .
C(26) C(27) 1.379(6) yes .
C(27) C(28) 1.378(7) yes .
C(28) C(29) 1.389(6) yes .
C(29) C(30) 1.514(6) yes .
C(31) C(32) 1.479(7) yes .
C(32) C(33) 1.401(6) yes .
C(32) C(38) 1.398(6) yes .
C(33) C(34) 1.498(7) yes .
C(33) C(35) 1.405(8) yes .
C(35) C(36) 1.375(8) yes .
C(36) C(37) 1.376(8) yes .
C(37) C(38) 1.379(9) yes .
C(39) C(40) 1.523(11) yes .
C(40) C(41) 1.362(9) yes .
C(40) C(42) 1.422(9) yes 2_765
C(41) C(42) 1.345(9) yes .
C(10) H(1) 0.980 no .
C(10) H(2) 0.980 no .
C(10) H(3) 0.980 no .
C(11) H(4) 0.950 no .
C(12) H(5) 0.950 no .
C(13) H(6) 0.950 no .
C(14) H(7) 0.950 no .
C(17) H(8) 0.950 no .
C(18) H(9) 0.950 no .
C(19) H(10) 0.950 no .
C(20) H(11) 0.950 no .
C(22) H(12) 0.980 no .
C(22) H(13) 0.980 no .
C(22) H(14) 0.980 no .
C(25) H(15) 0.950 no .
C(26) H(16) 0.950 no .
C(27) H(17) 0.950 no .
C(28) H(18) 0.950 no .
C(30) H(19) 0.980 no .
C(30) H(20) 0.980 no .
C(30) H(21) 0.980 no .
C(34) H(22) 0.980 no .
C(34) H(23) 0.980 no .
C(34) H(24) 0.980 no .
C(35) H(25) 0.950 no .
C(36) H(26) 0.950 no .
C(37) H(27) 0.950 no .
C(38) H(28) 0.950 no .
C(39) H(29) 0.980 no .
C(39) H(30) 0.980 no .
C(39) H(31) 0.980 no .
C(41) H(32) 0.950 no .
C(42) H(33) 0.950 no .

loop_
_geom_contact_atom_site_label_1
_geom_contact_atom_site_label_2
_geom_contact_distance
_geom_contact_publ_flag
_geom_contact_site_symmetry_2
S(1) O(7) 3.304(3) no 2_576
O(1) O(4) 3.589(4) no .
O(1) C(9) 2.907(5) no .
O(1) C(10) 2.817(5) no .
O(1) C(14) 3.594(6) no .
O(1) C(15) 3.403(5) no .
O(2) O(3) 3.594(4) no .
O(2) C(14) 2.705(6) no .
O(2) C(15) 3.412(5) no .
O(2) C(15) 3.563(4) no 2_575
O(3) C(7) 3.441(5) no .
O(3) C(7) 3.578(4) no 2_575
O(3) C(17) 2.768(5) no .
O(4) C(7) 3.440(5) no .
O(4) C(7) 3.571(4) no 2_575
O(4) C(17) 3.587(6) no .
O(4) C(21) 2.896(5) no .
O(4) C(22) 2.787(5) no .
O(5) C(25) 2.738(5) no .
O(5) C(31) 3.409(5) no .
O(5) C(31) 3.593(5) no 2_666
O(6) O(7) 3.547(3) no .
O(6) C(3) 3.389(4) no 2_666
O(6) C(29) 2.914(5) no .
O(6) C(30) 2.782(5) no .
O(6) C(31) 3.372(5) no .
O(7) N(4) 3.011(4) no 2_576
O(7) C(23) 3.376(4) no .
O(7) C(33) 2.902(6) no .
O(7) C(34) 2.803(7) no .
O(7) C(38) 3.551(6) no .
O(8) C(23) 3.426(5) no .
O(8) C(23) 3.597(5) no 2_666
O(8) C(33) 3.581(6) no .
O(8) C(38) 2.826(6) no .
N(1) N(3) 3.272(4) no .
N(1) C(3) 3.346(5) no .
N(1) C(4) 3.585(5) no .
N(2) N(4) 3.116(5) no 2_576
N(2) C(1) 3.371(5) no .
N(2) C(4) 3.548(4) no .
N(3) C(1) 2.835(5) no .
N(3) C(2) 2.990(5) no .
N(4) C(2) 2.945(5) no 2_576
N(4) C(3) 2.744(5) no 2_576
C(1) C(5) 3.025(5) no .
C(3) C(6) 2.958(5) no 2_576
C(4) C(4) 3.007(5) no 2_576
C(5) C(5) 2.780(6) no 2_576
C(6) C(6) 2.773(5) no 2_576
C(7) C(10) 3.112(6) no .
C(7) C(15) 3.593(6) no .
C(8) C(12) 2.771(7) no .
C(9) C(13) 2.808(8) no .
C(11) C(14) 2.751(7) no .
C(15) C(22) 3.045(6) no .
C(16) C(19) 2.768(6) no .
C(17) C(20) 2.752(7) no .
C(18) C(21) 2.811(7) no .
C(23) C(30) 3.075(5) no .
C(23) C(31) 3.534(5) no .
C(24) C(27) 2.773(6) no .
C(25) C(28) 2.742(6) no .
C(26) C(29) 2.820(7) no .
C(31) C(34) 2.992(7) no .
C(32) C(36) 2.768(8) no .
C(33) C(37) 2.812(7) no .
C(35) C(38) 2.753(7) no .
C(40) C(40) 2.792(10) no 2_765
C(41) C(41) 2.782(7) no 2_765
C(42) C(42) 2.683(10) no 2_765
O(3) C(18) 3.530(4) no 2_675
O(3) C(19) 3.483(5) no 2_675
O(6) N(4) 3.546(4) no 1_645
N(2) C(20) 3.493(6) no 2_675
N(4) O(6) 3.546(4) no 1_465
C(6) C(30) 3.505(7) no 1_465
C(7) C(41) 3.536(7) no 1_455
C(8) C(40) 3.376(9) no 1_455
C(8) C(41) 3.568(7) no 1_455
C(10) C(40) 3.524(10) no 2_665
C(11) C(41) 3.585(8) no 2_665
C(11) C(42) 3.545(8) no 2_665
C(13) C(38) 3.516(8) no 1_554
C(14) C(39) 3.297(10) no 1_455
C(14) C(40) 3.520(9) no 1_455
C(17) C(17) 3.522(5) no 2_675
C(18) O(3) 3.530(4) no 2_675
C(19) O(3) 3.483(5) no 2_675
C(20) N(2) 3.493(6) no 2_675
C(20) C(36) 3.549(7) no 1_554
C(30) C(6) 3.505(7) no 1_645
C(36) C(20) 3.549(7) no 1_556
C(38) C(13) 3.516(8) no 1_556
C(39) C(14) 3.297(10) no 1_655
C(40) C(8) 3.376(9) no 1_655
C(40) C(10) 3.524(10) no 2_665
C(40) C(14) 3.520(9) no 1_655
C(41) C(7) 3.536(7) no 1_655
C(41) C(8) 3.568(7) no 1_655
C(41) C(11) 3.585(8) no 2_665
C(42) C(11) 3.545(8) no 2_665
S(1) H(7) 3.1239 no 2_575
S(1) H(13) 3.3050 no 2_575
S(1) H(14) 3.3003 no 2_575
O(1) H(1) 2.2954 no .
O(1) H(2) 2.9285 no .
O(2) H(7) 2.3530 no .
O(2) H(13) 3.3202 no .
O(3) H(8) 2.4681 no .
O(4) H(12) 2.8235 no .
O(4) H(13) 2.3216 no .
O(5) H(15) 2.3945 no .
O(5) H(24) 3.3912 no .
O(6) H(20) 2.2809 no .
O(6) H(21) 2.8439 no .
O(7) H(22) 3.2220 no .
O(7) H(23) 3.5861 no .
O(7) H(24) 2.0775 no .
O(8) H(28) 2.5666 no .
N(3) H(7) 3.2790 no 2_575
N(3) H(12) 3.4338 no 2_575
N(3) H(13) 3.1733 no 2_575
N(4) H(24) 3.3547 no 2_576
C(2) H(21) 3.5996 no 2_666
C(3) H(20) 3.5435 no 2_666
C(4) H(20) 3.3065 no 2_666
C(4) H(21) 3.5036 no 2_666
C(7) H(1) 2.8050 no .
C(7) H(2) 3.4140 no .
C(7) H(7) 2.5607 no .
C(8) H(1) 2.7319 no .
C(8) H(2) 3.0469 no .
C(8) H(3) 3.3293 no .
C(8) H(4) 3.2555 no .
C(8) H(6) 3.2660 no .
C(9) H(5) 3.2844 no .
C(9) H(7) 3.2704 no .
C(10) H(4) 2.6106 no .
C(11) H(1) 3.2413 no .
C(11) H(2) 2.9658 no .
C(11) H(3) 2.5480 no .
C(11) H(6) 3.2426 no .
C(12) H(7) 3.2484 no .
C(13) H(4) 3.2353 no .
C(14) H(5) 3.2523 no .
C(15) H(8) 2.6019 no .
C(15) H(12) 3.3448 no .
C(15) H(13) 2.7182 no .
C(16) H(9) 3.2708 no .
C(16) H(11) 3.2524 no .
C(16) H(12) 3.0142 no .
C(16) H(13) 2.6960 no .
C(16) H(14) 3.3144 no .
C(17) H(10) 3.2379 no .
C(18) H(11) 3.2353 no .
C(19) H(8) 3.2375 no .
C(20) H(9) 3.2418 no .
C(20) H(12) 2.9827 no .
C(20) H(13) 3.2569 no .
C(20) H(14) 2.5852 no .
C(21) H(8) 3.2877 no .
C(21) H(10) 3.2796 no .
C(22) H(11) 2.6463 no .
C(23) H(15) 2.5959 no .
C(23) H(20) 2.7618 no .
C(23) H(21) 3.3536 no .
C(24) H(16) 3.2848 no .
C(24) H(18) 3.2468 no .
C(24) H(19) 3.3134 no .
C(24) H(20) 2.6908 no .
C(24) H(21) 3.0118 no .
C(25) H(17) 3.2324 no .
C(25) H(22) 3.5451 no .
C(26) H(18) 3.2416 no .
C(27) H(15) 3.2305 no .
C(28) H(16) 3.2521 no .
C(28) H(19) 2.5785 no .
C(28) H(20) 3.2464 no .
C(28) H(21) 2.9565 no .
C(29) H(15) 3.2873 no .
C(29) H(17) 3.2738 no .
C(30) H(18) 2.6259 no .
C(31) H(22) 3.3115 no .
C(31) H(24) 2.6412 no .
C(31) H(28) 2.6108 no .
C(32) H(22) 2.9889 no .
C(32) H(23) 3.2921 no .
C(32) H(24) 2.6638 no .
C(32) H(25) 3.2529 no .
C(32) H(27) 3.2687 no .
C(33) H(26) 3.2824 no .
C(33) H(28) 3.2864 no .
C(34) H(25) 2.6472 no .
C(35) H(22) 2.9291 no .
C(35) H(23) 2.6032 no .
C(35) H(24) 3.2690 no .
C(35) H(27) 3.2437 no .
C(36) H(28) 3.2390 no .
C(37) H(3) 3.5508 no 2_666
C(37) H(25) 3.2371 no .
C(38) H(3) 3.5325 no 2_666
C(38) H(26) 3.2399 no .
C(39) H(32) 2.6376 no .
C(39) H(33) 2.7450 no 2_765
C(40) H(32) 3.2862 no 2_765
C(40) H(33) 3.1913 no .
C(41) H(29) 2.9390 no .
C(41) H(30) 2.5869 no .
C(41) H(31) 3.2386 no .
C(41) H(33) 3.2310 no 2_765
C(42) H(29) 3.0180 no 2_765
C(42) H(30) 3.3337 no 2_765
C(42) H(31) 2.7027 no 2_765
C(42) H(32) 3.2499 no 2_765
H(1) H(4) 3.4659 no .
H(2) H(4) 3.0031 no .
H(2) H(28) 3.5830 no 2_666
H(3) H(4) 2.3406 no .
H(3) H(27) 3.0587 no 2_666
H(3) H(28) 3.0027 no 2_666
H(4) H(5) 2.3103 no .
H(4) H(27) 3.4049 no 2_666
H(5) H(6) 2.3300 no .
H(6) H(7) 2.3459 no .
H(7) H(13) 3.5076 no .
H(8) H(9) 2.3279 no .
H(9) H(10) 2.3240 no .
H(10) H(11) 2.3065 no .
H(11) H(12) 3.0399 no .
H(11) H(13) 3.4979 no .
H(11) H(14) 2.3941 no .
H(15) H(16) 2.3250 no .
H(15) H(22) 3.2340 no .
H(16) H(17) 2.3340 no .
H(17) H(18) 2.3079 no .
H(18) H(19) 2.3818 no .
H(18) H(20) 3.4835 no .
H(18) H(21) 3.0079 no .
H(22) H(25) 2.9951 no .
H(23) H(25) 2.4238 no .
H(24) H(25) 3.5185 no .
H(25) H(26) 2.3091 no .
H(26) H(27) 2.3259 no .
H(27) H(28) 2.3287 no .
H(29) H(32) 3.0278 no .
H(29) H(33) 3.1101 no 2_765
H(30) H(32) 2.4006 no .
H(31) H(32) 3.4898 no .
H(31) H(33) 2.5452 no 2_765
H(32) H(33) 2.2767 no .
S(1) H(20) 3.4056 no 1_465
S(1) H(23) 3.1401 no 1_455
O(1) H(9) 3.2017 no 2_675
O(1) H(10) 3.0078 no 2_675
O(2) H(29) 3.0704 no 1_455
O(2) H(32) 3.5121 no 1_455
O(3) H(9) 3.3802 no 2_675
O(3) H(10) 3.2969 no 2_675
O(3) H(26) 3.5305 no 2_676
O(3) H(32) 3.1457 no 2_675
O(4) H(16) 3.2786 no 2_675
O(4) H(32) 3.3753 no 2_675
O(5) H(5) 3.5461 no 2_665
O(5) H(6) 2.8901 no 2_665
O(6) H(6) 3.5617 no 2_665
O(6) H(18) 3.4772 no 2_766
O(8) H(6) 3.0706 no 1_556
O(8) H(17) 3.1314 no 2_766
O(8) H(18) 2.9411 no 2_766
N(1) H(10) 2.8917 no 2_675
N(1) H(16) 2.9402 no 1_455
N(1) H(26) 3.4432 no 2_676
N(2) H(11) 2.6774 no 2_675
N(2) H(17) 3.2021 no 1_455
N(4) H(20) 2.8379 no 1_465
N(4) H(23) 2.9534 no 1_455
N(4) H(25) 3.1498 no 1_455
C(1) H(10) 3.1749 no 2_675
C(1) H(11) 3.5653 no 2_675
C(1) H(16) 2.9108 no 1_455
C(1) H(25) 3.4614 no 2_676
C(1) H(26) 3.3203 no 2_676
C(2) H(11) 3.5141 no 2_675
C(2) H(16) 3.4571 no 1_455
C(2) H(25) 2.8396 no 2_676
C(3) H(10) 3.5705 no 2_675
C(3) H(11) 2.8188 no 2_675
C(3) H(17) 3.1767 no 1_455
C(3) H(25) 3.0443 no 2_676
C(4) H(25) 3.0316 no 2_676
C(5) H(19) 3.5802 no 1_465
C(5) H(20) 3.3871 no 1_465
C(6) H(19) 3.4652 no 1_465
C(6) H(20) 2.8582 no 1_465
C(6) H(23) 3.4725 no 1_455
C(6) H(25) 3.1848 no 1_455
C(7) H(9) 3.4395 no 2_675
C(7) H(29) 3.3583 no 1_455
C(7) H(32) 3.4268 no 1_455
C(8) H(9) 3.4344 no 2_675
C(8) H(29) 2.9981 no 1_455
C(9) H(4) 3.4710 no 2_665
C(9) H(9) 3.4171 no 2_675
C(10) H(4) 3.3858 no 2_665
C(10) H(9) 3.5269 no 2_675
C(10) H(10) 3.2252 no 2_675
C(10) H(17) 3.5581 no 1_455
C(11) H(2) 3.2214 no 2_665
C(11) H(4) 3.3709 no 2_665
C(12) H(2) 3.3344 no 2_665
C(12) H(28) 2.9941 no 1_554
C(12) H(33) 3.4038 no 2_665
C(13) H(28) 2.8486 no 1_554
C(13) H(29) 3.0574 no 1_455
C(13) H(33) 3.5930 no 2_665
C(14) H(28) 3.4696 no 1_554
C(14) H(29) 2.4451 no 1_455
C(15) H(32) 2.9315 no 2_675
C(16) H(9) 3.5965 no 2_675
C(16) H(32) 3.1364 no 2_675
C(17) H(4) 3.5283 no 1_565
C(17) H(27) 3.0566 no 2_676
C(17) H(32) 3.1152 no 2_675
C(18) H(2) 3.1791 no 2_675
C(18) H(4) 3.1250 no 1_565
C(18) H(5) 3.5216 no 1_565
C(18) H(8) 3.5863 no 2_675
C(18) H(27) 3.3007 no 2_676
C(19) H(2) 2.9596 no 2_675
C(19) H(5) 3.1282 no 1_565
C(19) H(26) 3.4666 no 1_554
C(20) H(5) 3.2749 no 1_565
C(20) H(26) 3.0080 no 1_554
C(21) H(15) 3.5901 no 2_675
C(21) H(26) 3.5787 no 1_554
C(22) H(15) 3.0754 no 2_675
C(23) H(6) 2.9928 no 2_665
C(24) H(6) 3.3833 no 2_665
C(24) H(21) 3.3220 no 2_766
C(24) H(31) 3.4576 no 2_765
C(25) H(12) 2.9199 no 2_675
C(25) H(21) 3.2444 no 2_766
C(25) H(31) 3.4540 no 2_765
C(25) H(33) 3.3871 no .
C(26) H(12) 3.1807 no 2_675
C(26) H(21) 3.0783 no 2_766
C(26) H(31) 3.1514 no 2_765
C(26) H(33) 3.1814 no .
C(27) H(1) 3.5854 no 1_655
C(27) H(21) 2.9659 no 2_766
C(27) H(31) 2.7746 no 2_765
C(28) H(21) 3.0622 no 2_766
C(28) H(31) 2.7295 no 2_765
C(29) H(21) 3.2678 no 2_766
C(29) H(31) 3.1013 no 2_765
C(30) H(22) 3.4773 no 2_766
C(31) H(6) 3.2373 no 1_556
C(31) H(18) 3.0388 no 2_766
C(32) H(18) 2.8217 no 2_766
C(33) H(14) 3.5969 no 1_556
C(33) H(18) 3.2236 no 2_766
C(33) H(19) 3.3538 no 2_766
C(34) H(19) 3.4773 no 2_766
C(34) H(23) 3.1423 no 2_676
C(35) H(11) 3.4223 no 1_556
C(35) H(14) 3.0944 no 1_556
C(35) H(19) 3.4599 no 2_766
C(36) H(8) 3.2463 no 2_676
C(36) H(11) 3.2747 no 1_556
C(36) H(14) 3.1620 no 1_556
C(36) H(30) 3.0162 no 1_556
C(37) H(8) 3.0653 no 2_676
C(37) H(30) 2.7329 no 1_556
C(38) H(6) 3.4794 no 1_556
C(38) H(18) 3.1647 no 2_766
C(38) H(30) 3.5272 no 1_556
C(39) H(3) 3.3174 no 2_665
C(39) H(7) 3.2283 no 1_655
C(39) H(27) 3.4546 no 1_554
C(40) H(1) 3.2393 no 2_665
C(40) H(3) 3.1361 no 2_665
C(41) H(1) 3.4885 no 1_655
C(41) H(3) 3.4529 no 2_665
C(42) H(1) 2.9958 no 1_655
C(42) H(3) 3.5834 no 1_655
H(1) C(27) 3.5854 no 1_455
H(1) C(40) 3.2393 no 2_665
H(1) C(41) 3.4885 no 1_455
H(1) C(42) 2.9958 no 1_455
H(1) H(10) 3.2179 no 2_675
H(1) H(16) 3.3972 no 1_455
H(1) H(17) 3.1525 no 1_455
H(1) H(31) 3.3773 no 2_665
H(1) H(33) 3.0340 no 1_455
H(2) C(11) 3.2214 no 2_665
H(2) C(12) 3.3344 no 2_665
H(2) C(18) 3.1791 no 2_675
H(2) C(19) 2.9596 no 2_675
H(2) H(4) 2.7540 no 2_665
H(2) H(5) 3.0050 no 2_665
H(2) H(9) 2.8670 no 2_675
H(2) H(10) 2.4307 no 2_675
H(2) H(17) 3.5227 no 1_455
H(3) C(39) 3.3174 no 2_665
H(3) C(40) 3.1361 no 2_665
H(3) C(41) 3.4529 no 2_665
H(3) C(42) 3.5834 no 1_455
H(3) H(4) 3.5418 no 2_665
H(3) H(17) 3.4230 no 1_455
H(3) H(30) 3.1185 no 2_665
H(3) H(31) 3.1546 no 2_665
H(4) C(9) 3.4710 no 2_665
H(4) C(10) 3.3858 no 2_665
H(4) C(11) 3.3709 no 2_665
H(4) C(17) 3.5283 no 1_545
H(4) C(18) 3.1250 no 1_545
H(4) H(2) 2.7540 no 2_665
H(4) H(3) 3.5418 no 2_665
H(4) H(4) 3.1137 no 2_665
H(4) H(9) 3.0306 no 1_545
H(4) H(32) 3.5360 no 2_665
H(5) O(5) 3.5461 no 2_665
H(5) C(18) 3.5216 no 1_545
H(5) C(19) 3.1282 no 1_545
H(5) C(20) 3.2749 no 1_545
H(5) H(2) 3.0050 no 2_665
H(5) H(10) 3.2925 no 1_545
H(5) H(11) 3.5262 no 1_545
H(5) H(28) 3.1651 no 1_554
H(6) O(5) 2.8901 no 2_665
H(6) O(6) 3.5617 no 2_665
H(6) O(8) 3.0706 no 1_554
H(6) C(23) 2.9928 no 2_665
H(6) C(24) 3.3833 no 2_665
H(6) C(31) 3.2373 no 1_554
H(6) C(38) 3.4794 no 1_554
H(6) H(28) 2.8978 no 1_554
H(6) H(29) 3.2936 no 1_455
H(7) C(39) 3.2283 no 1_455
H(7) H(29) 2.2652 no 1_455
H(8) C(18) 3.5863 no 2_675
H(8) C(36) 3.2463 no 2_676
H(8) C(37) 3.0653 no 2_676
H(8) H(26) 2.7390 no 2_676
H(8) H(27) 2.3625 no 2_676
H(8) H(30) 3.3456 no 2_675
H(8) H(32) 2.8964 no 2_675
H(9) O(1) 3.2017 no 2_675
H(9) O(3) 3.3802 no 2_675
H(9) C(7) 3.4395 no 2_675
H(9) C(8) 3.4344 no 2_675
H(9) C(9) 3.4171 no 2_675
H(9) C(10) 3.5269 no 2_675
H(9) C(16) 3.5965 no 2_675
H(9) H(2) 2.8670 no 2_675
H(9) H(4) 3.0306 no 1_565
H(9) H(27) 2.8638 no 2_676
H(10) O(1) 3.0078 no 2_675
H(10) O(3) 3.2969 no 2_675
H(10) N(1) 2.8917 no 2_675
H(10) C(1) 3.1749 no 2_675
H(10) C(3) 3.5705 no 2_675
H(10) C(10) 3.2252 no 2_675
H(10) H(1) 3.2179 no 2_675
H(10) H(2) 2.4307 no 2_675
H(10) H(5) 3.2925 no 1_565
H(11) N(2) 2.6774 no 2_675
H(11) C(1) 3.5653 no 2_675
H(11) C(2) 3.5141 no 2_675
H(11) C(3) 2.8188 no 2_675
H(11) C(35) 3.4223 no 1_554
H(11) C(36) 3.2747 no 1_554
H(11) H(5) 3.5262 no 1_565
H(11) H(25) 3.0912 no 1_554
H(11) H(26) 2.8162 no 1_554
H(12) C(25) 2.9199 no 2_675
H(12) C(26) 3.1807 no 2_675
H(12) H(15) 2.1732 no 2_675
H(12) H(16) 2.7361 no 2_675
H(12) H(22) 3.5759 no 2_675
H(14) C(33) 3.5969 no 1_554
H(14) C(35) 3.0944 no 1_554
H(14) C(36) 3.1620 no 1_554
H(14) H(15) 3.4137 no 2_675
H(14) H(23) 3.5412 no 2_675
H(14) H(24) 3.5422 no 2_675
H(14) H(25) 3.2489 no 1_554
H(14) H(26) 3.3572 no 1_554
H(15) C(21) 3.5901 no 2_675
H(15) C(22) 3.0754 no 2_675
H(15) H(12) 2.1732 no 2_675
H(15) H(14) 3.4137 no 2_675
H(15) H(33) 3.4778 no .
H(16) O(4) 3.2786 no 2_675
H(16) N(1) 2.9402 no 1_655
H(16) C(1) 2.9108 no 1_655
H(16) C(2) 3.4571 no 1_655
H(16) H(1) 3.3972 no 1_655
H(16) H(12) 2.7361 no 2_675
H(16) H(21) 3.5638 no 2_766
H(16) H(33) 3.1447 no .
H(17) O(8) 3.1314 no 2_766
H(17) N(2) 3.2021 no 1_655
H(17) C(3) 3.1767 no 1_655
H(17) C(10) 3.5581 no 1_655
H(17) H(1) 3.1525 no 1_655
H(17) H(2) 3.5227 no 1_655
H(17) H(3) 3.4230 no 1_655
H(17) H(21) 3.3853 no 2_766
H(17) H(28) 3.5306 no 2_766
H(17) H(31) 3.1404 no 2_765
H(18) O(6) 3.4772 no 2_766
H(18) O(8) 2.9411 no 2_766
H(18) C(31) 3.0388 no 2_766
H(18) C(32) 2.8217 no 2_766
H(18) C(33) 3.2236 no 2_766
H(18) C(38) 3.1647 no 2_766
H(18) H(21) 3.5352 no 2_766
H(18) H(22) 3.4055 no 2_766
H(18) H(28) 3.4349 no 2_766
H(18) H(31) 3.0600 no 2_765
H(19) C(5) 3.5802 no 1_645
H(19) C(6) 3.4652 no 1_645
H(19) C(33) 3.3538 no 2_766
H(19) C(34) 3.4773 no 2_766
H(19) C(35) 3.4599 no 2_766
H(19) H(22) 2.7749 no 2_766
H(19) H(25) 3.5600 no 2_766
H(20) S(1) 3.4056 no 1_645
H(20) N(4) 2.8379 no 1_645
H(20) C(5) 3.3871 no 1_645
H(20) C(6) 2.8582 no 1_645
H(21) C(24) 3.3220 no 2_766
H(21) C(25) 3.2444 no 2_766
H(21) C(26) 3.0783 no 2_766
H(21) C(27) 2.9659 no 2_766
H(21) C(28) 3.0622 no 2_766
H(21) C(29) 3.2678 no 2_766
H(21) H(16) 3.5638 no 2_766
H(21) H(17) 3.3853 no 2_766
H(21) H(18) 3.5352 no 2_766
H(21) H(22) 3.3114 no 2_766
H(22) C(30) 3.4773 no 2_766
H(22) H(12) 3.5759 no 2_675
H(22) H(18) 3.4055 no 2_766
H(22) H(19) 2.7749 no 2_766
H(22) H(21) 3.3114 no 2_766
H(23) S(1) 3.1401 no 1_655
H(23) N(4) 2.9534 no 1_655
H(23) C(6) 3.4725 no 1_655
H(23) C(34) 3.1423 no 2_676
H(23) H(14) 3.5412 no 2_675
H(23) H(23) 2.5379 no 2_676
H(23) H(24) 2.9830 no 2_676
H(24) H(14) 3.5422 no 2_675
H(24) H(23) 2.9830 no 2_676
H(25) N(4) 3.1498 no 1_655
H(25) C(1) 3.4614 no 2_676
H(25) C(2) 2.8396 no 2_676
H(25) C(3) 3.0443 no 2_676
H(25) C(4) 3.0316 no 2_676
H(25) C(6) 3.1848 no 1_655
H(25) H(11) 3.0912 no 1_556
H(25) H(14) 3.2489 no 1_556
H(25) H(19) 3.5600 no 2_766
H(26) O(3) 3.5305 no 2_676
H(26) N(1) 3.4432 no 2_676
H(26) C(1) 3.3203 no 2_676
H(26) C(19) 3.4666 no 1_556
H(26) C(20) 3.0080 no 1_556
H(26) C(21) 3.5787 no 1_556
H(26) H(8) 2.7390 no 2_676
H(26) H(11) 2.8162 no 1_556
H(26) H(14) 3.3572 no 1_556
H(26) H(30) 3.0188 no 1_556
H(27) C(17) 3.0566 no 2_676
H(27) C(18) 3.3007 no 2_676
H(27) C(39) 3.4546 no 1_556
H(27) H(8) 2.3625 no 2_676
H(27) H(9) 2.8638 no 2_676
H(27) H(30) 2.5393 no 1_556
H(27) H(32) 3.5969 no 1_556
H(28) C(12) 2.9941 no 1_556
H(28) C(13) 2.8486 no 1_556
H(28) C(14) 3.4696 no 1_556
H(28) H(5) 3.1651 no 1_556
H(28) H(6) 2.8978 no 1_556
H(28) H(17) 3.5306 no 2_766
H(28) H(18) 3.4349 no 2_766
H(29) O(2) 3.0704 no 1_655
H(29) C(7) 3.3583 no 1_655
H(29) C(8) 2.9981 no 1_655
H(29) C(13) 3.0574 no 1_655
H(29) C(14) 2.4451 no 1_655
H(29) H(6) 3.2936 no 1_655
H(29) H(7) 2.2652 no 1_655
H(30) C(36) 3.0162 no 1_554
H(30) C(37) 2.7329 no 1_554
H(30) C(38) 3.5272 no 1_554
H(30) H(3) 3.1185 no 2_665
H(30) H(8) 3.3456 no 2_675
H(30) H(26) 3.0188 no 1_554
H(30) H(27) 2.5393 no 1_554
H(31) C(24) 3.4576 no 2_765
H(31) C(25) 3.4540 no 2_765
H(31) C(26) 3.1514 no 2_765
H(31) C(27) 2.7746 no 2_765
H(31) C(28) 2.7295 no 2_765
H(31) C(29) 3.1013 no 2_765
H(31) H(1) 3.3773 no 2_665
H(31) H(3) 3.1546 no 2_665
H(31) H(17) 3.1404 no 2_765
H(31) H(18) 3.0600 no 2_765
H(32) O(2) 3.5121 no 1_655
H(32) O(3) 3.1457 no 2_675
H(32) O(4) 3.3753 no 2_675
H(32) C(7) 3.4268 no 1_655
H(32) C(15) 2.9315 no 2_675
H(32) C(16) 3.1364 no 2_675
H(32) C(17) 3.1152 no 2_675
H(32) H(4) 3.5360 no 2_665
H(32) H(8) 2.8964 no 2_675
H(32) H(27) 3.5969 no 1_554
H(33) C(12) 3.4038 no 2_665
H(33) C(13) 3.5930 no 2_665
H(33) C(25) 3.3871 no .
H(33) C(26) 3.1814 no .
H(33) H(1) 3.0340 no 1_655
H(33) H(15) 3.4778 no .
H(33) H(16) 3.1447 no .
